data_1562678
loop_
_publ_author_name
'Zhao, Jian-Qiang'
'Jing, Chang-Qing'
'Wu, Jia-Hang'
'Zhang, Wei-Feng'
'Feng, Li-Juan'
'Yue, Cheng-Yang'
'Lei, Xiao-Wu'

_publ_section_title
;
 Systematic Approach of One-Dimensional Lead Perovskites with Face-Sharing
 Connectivity to Realize Efficient and Tunable Broadband Light Emission
;
_journal_issue 20
_journal_name_full 'The Journal of Physical Chemistry C'
_journal_page_first 10850
_journal_page_last 10859
_journal_paper_doi 10.1021/acs.jpcc.1c00515
_journal_volume 125
_journal_year 2021
_chemical_formula_moiety 'C7 H16 N, C3 H7 N O, Br3 Pb'
_chemical_formula_sum 'C10 H23 Br3 N2 O Pb'
_chemical_formula_weight 634.23
_space_group_crystal_system monoclinic
_space_group_IT_number 14
_space_group_name_Hall '-P 2ybc'
_space_group_name_H-M_alt 'P 1 21/c 1'
_symmetry_Int_Tables_number 14
_audit_creation_date 2020-01-05
_audit_creation_method
;
Olex2 1.2
(compiled 2015.01.26 svn.r3150 for OlexSys, GUI svn.r4998)
;
_cell_angle_alpha 90
_cell_angle_beta 101.481(1)
_cell_angle_gamma 90
_cell_formula_units_Z 4
_cell_length_a 10.2578(8)
_cell_length_b 23.1688(18)
_cell_length_c 7.7621(6)
_cell_measurement_reflns_used 4045
_cell_measurement_temperature 296(2)
_cell_measurement_theta_max 24.33
_cell_measurement_theta_min 2.21
_cell_volume 1807.8(2)
_computing_molecular_graphics 'Olex2 (Dolomanov et al., 2009)'
_computing_publication_material 'Olex2 (Dolomanov et al., 2009)'
_computing_structure_refinement 'olex2.refine (Bourhis et al., 2015)'
_diffrn_ambient_temperature 296.15
_diffrn_measured_fraction_theta_full 0.9966
_diffrn_measured_fraction_theta_max 0.9966
_diffrn_measurement_device_type 'Bruker APEX-II CCD'
_diffrn_measurement_method '\f and \w scans'
_diffrn_radiation_type 'Mo K\a'
_diffrn_radiation_wavelength 0.71073
_diffrn_reflns_av_R_equivalents 0.0782
_diffrn_reflns_av_unetI/netI 0.0850
_diffrn_reflns_limit_h_max 13
_diffrn_reflns_limit_h_min -13
_diffrn_reflns_limit_k_max 30
_diffrn_reflns_limit_k_min -30
_diffrn_reflns_limit_l_max 10
_diffrn_reflns_limit_l_min -10
_diffrn_reflns_number 21282
_diffrn_reflns_theta_full 27.5469
_diffrn_reflns_theta_max 27.55
_diffrn_reflns_theta_min 1.76
_diffrn_standards_number 0
_exptl_absorpt_coefficient_mu 15.955
_exptl_absorpt_correction_T_max 0.4367
_exptl_absorpt_correction_T_min 0.3917
_exptl_absorpt_correction_type multi-scan
_exptl_crystal_colour 'light colourless'
_exptl_crystal_colour_modifier light
_exptl_crystal_colour_primary colourless
_exptl_crystal_density_diffrn 2.3300
_exptl_crystal_description prism
_exptl_crystal_F_000 1153.8475
_exptl_crystal_size_max 0.12
_exptl_crystal_size_mid 0.1
_exptl_crystal_size_min 0.08
_refine_diff_density_max 1.8691
_refine_diff_density_min -1.8952
_refine_diff_density_rms 0.3734
_refine_ls_d_res_high 0.7684
_refine_ls_d_res_low 11.5844
_refine_ls_goodness_of_fit_ref 1.0041
_refine_ls_hydrogen_treatment constr
_refine_ls_matrix_type full
_refine_ls_number_constraints 34
_refine_ls_number_parameters 156
_refine_ls_number_reflns 4156
_refine_ls_number_restraints 0
_refine_ls_restrained_S_all 1.0041
_refine_ls_R_factor_all 0.0734
_refine_ls_R_factor_gt 0.0425
_refine_ls_shift/su_max 0.0000
_refine_ls_shift/su_mean 0.0000
_refine_ls_structure_factor_coef Fsqd
_refine_ls_weighting_details 'w=1/[\s^2^(Fo^2^)+(0.0533P)^2^] where P=(Fo^2^+2Fc^2^)/3'
_refine_ls_weighting_scheme calc
_refine_ls_wR_factor_gt 0.1130
_refine_ls_wR_factor_ref 0.1317
_reflns_Friedel_coverage 0.0
_reflns_limit_h_max 13
_reflns_limit_h_min -13
_reflns_limit_k_max 30
_reflns_limit_k_min 0
_reflns_limit_l_max 10
_reflns_limit_l_min 0
_reflns_number_gt 2825
_reflns_number_total 4156
_reflns_threshold_expression I>=2u(I)
_cod_data_source_file jp1c00515_si_002.cif
_cod_data_source_block Com_4
_cod_depositor_comments 'Adding full bibliography for 1562675--1562678.cif.'
_cod_database_code 1562678
_olex2_refinement_description
;
1. Fixed Uiso
 At 1.2 times of:
  All C(H) groups, All C(H,H) groups, All N(H) groups
 At 1.5 times of:
  All C(H,H,H) groups
2.a Riding coordinates:
 N2(H2)
2.b Secondary CH2 refined with riding coordinates:
 C2(H2a,H2b), C3(H3a,H3b), C4(H4a,H4b), C5(H5a,H5b), C8(H8a,H8b), C10(H10a,H10b)
2.c Aromatic/amide H refined with riding coordinates:
 C9(H9)
2.d Idealised Me refined as rotating group:
 C1(H1a,H1b,H1c), C6(H6a,H6b,H6c), C7(H7a,H7b,H7c)
;
_olex2_submission_special_instructions 'No special instructions were received'

loop_
_space_group_symop_id
_space_group_symop_operation_xyz
1 x,y,z
2 -x,y+1/2,-z+1/2
3 -x,-y,-z
4 x,-y-1/2,z-1/2

loop_
_atom_site_label
_atom_site_type_symbol
_atom_site_fract_x
_atom_site_fract_y
_atom_site_fract_z
_atom_site_U_iso_or_equiv
_atom_site_adp_type
_atom_site_occupancy
_atom_site_refinement_flags_posn
N2 N 0.4273(6) 0.1320(3) 0.8121(9) 0.0427(17) Uani 1.000000 .
H2 H 0.3600(6) 0.1057(3) 0.7902(9) 0.051(2) Uiso 1.000000 R
C1 C 0.3221(10) 0.1654(6) 1.0647(14) 0.079(3) Uani 1.000000 .
H1a H 0.296(7) 0.1994(6) 1.120(6) 0.119(5) Uiso 1.000000 GR
H1b H 0.246(5) 0.141(3) 1.027(2) 0.119(5) Uiso 1.000000 GR
H1c H 0.388(3) 0.145(3) 1.147(5) 0.119(5) Uiso 1.000000 GR
C2 C 0.5810(11) 0.0507(6) 0.8259(15) 0.083(4) Uani 1.000000 .
H2a H 0.6596(11) 0.0330(6) 0.8961(15) 0.100(4) Uiso 1.000000 R
H2b H 0.5091(11) 0.0229(6) 0.8120(15) 0.100(4) Uiso 1.000000 R
C3 C 0.3792(9) 0.1824(5) 0.9077(13) 0.065(3) Uani 1.000000 .
H3a H 0.4532(9) 0.2085(5) 0.9462(13) 0.077(3) Uiso 1.000000 R
H3b H 0.3119(9) 0.2032(5) 0.8257(13) 0.077(3) Uiso 1.000000 R
C4 C 0.5444(9) 0.1026(5) 0.9192(12) 0.060(3) Uani 1.000000 .
H4a H 0.6190(9) 0.1291(5) 0.9422(12) 0.072(3) Uiso 1.000000 R
H4b H 0.5242(9) 0.0911(5) 1.0312(12) 0.072(3) Uiso 1.000000 R
C5 C 0.4915(11) 0.0987(5) 0.5446(13) 0.065(3) Uani 1.000000 .
H5a H 0.4153(11) 0.0731(5) 0.5209(13) 0.078(3) Uiso 1.000000 R
H5b H 0.5106(11) 0.1107(5) 0.4326(13) 0.078(3) Uiso 1.000000 R
C8 C 0.4577(9) 0.1495(5) 0.6385(12) 0.058(3) Uani 1.000000 .
H8a H 0.3810(9) 0.1687(5) 0.5686(12) 0.069(3) Uiso 1.000000 R
H8b H 0.5316(9) 0.1764(5) 0.6571(12) 0.069(3) Uiso 1.000000 R
C10 C 0.6086(10) 0.0664(6) 0.6451(13) 0.072(3) Uani 1.000000 .
H10a H 0.6879(10) 0.0902(6) 0.6584(13) 0.086(4) Uiso 1.000000 R
H10b H 0.6232(10) 0.0316(6) 0.5820(13) 0.086(4) Uiso 1.000000 R
O O 0.7485(7) -0.0406(3) 0.2485(10) 0.073(2) Uani 1.000000 .
N1 N 0.9254(7) 0.0179(3) 0.2699(9) 0.0485(19) Uani 1.000000 .
C6 C 1.0612(9) 0.0265(6) 0.2542(15) 0.078(4) Uani 1.000000 .
H6a H 1.0643(11) 0.053(3) 0.159(7) 0.117(5) Uiso 1.000000 GR
H6b H 1.111(2) 0.043(3) 0.362(4) 0.117(5) Uiso 1.000000 GR
H6c H 1.100(2) -0.0098(7) 0.232(10) 0.117(5) Uiso 1.000000 GR
C7 C 0.8553(10) 0.0673(4) 0.3181(13) 0.058(3) Uani 1.000000 .
H7a H 0.881(4) 0.1012(6) 0.262(6) 0.088(4) Uiso 1.000000 GR
H7b H 0.7613(10) 0.0615(11) 0.281(7) 0.088(4) Uiso 1.000000 GR
H7c H 0.877(5) 0.0723(16) 0.4434(15) 0.088(4) Uiso 1.000000 GR
C9 C 0.8647(11) -0.0316(5) 0.2416(13) 0.059(3) Uani 1.000000 .
H9 H 0.9140(11) -0.0627(5) 0.2137(13) 0.071(3) Uiso 1.000000 R
Pb1 Pb 0.90362(3) 0.251057(13) 0.14044(4) 0.03756(14) Uani 1.000000 .
Br1 Br 1.09870(8) 0.19521(5) 0.44408(12) 0.0554(3) Uani 1.000000 .
Br2 Br 0.69065(8) 0.20893(4) 0.33631(11) 0.0491(3) Uani 1.000000 .
Br3 Br 0.91455(9) 0.14925(4) -0.10481(11) 0.0528(3) Uani 1.000000 .

loop_
_atom_site_aniso_label
_atom_site_aniso_U_11
_atom_site_aniso_U_22
_atom_site_aniso_U_33
_atom_site_aniso_U_12
_atom_site_aniso_U_13
_atom_site_aniso_U_23
N2 0.038(4) 0.039(5) 0.051(4) -0.003(3) 0.011(3) -0.000(3)
C1 0.062(6) 0.098(10) 0.078(8) 0.015(6) 0.017(6) -0.011(7)
C2 0.068(7) 0.090(10) 0.092(8) 0.023(7) 0.017(6) 0.016(7)
C3 0.054(6) 0.057(8) 0.079(7) 0.002(5) 0.006(5) -0.011(6)
C4 0.056(6) 0.074(8) 0.049(5) 0.013(5) 0.007(4) 0.008(5)
C5 0.074(7) 0.066(8) 0.053(6) -0.021(6) 0.010(5) 0.001(5)
C8 0.055(5) 0.064(8) 0.052(6) -0.010(5) 0.005(4) 0.007(5)
C10 0.066(7) 0.080(9) 0.075(7) -0.016(6) 0.027(6) -0.036(6)
O 0.055(4) 0.056(5) 0.111(6) -0.012(3) 0.026(4) -0.010(4)
N1 0.046(4) 0.042(5) 0.061(5) -0.008(4) 0.019(3) -0.002(4)
C6 0.048(6) 0.099(11) 0.091(8) -0.010(6) 0.024(5) -0.009(7)
C7 0.066(6) 0.029(6) 0.083(7) 0.005(5) 0.024(5) 0.006(5)
C9 0.066(6) 0.042(7) 0.073(7) 0.002(5) 0.023(5) -0.008(5)
Pb1 0.0427(2) 0.0412(2) 0.02955(19) -0.00152(14) 0.00912(13) -0.00117(13)
Br1 0.0432(5) 0.0622(7) 0.0600(6) 0.0098(4) 0.0086(4) -0.0068(5)
Br2 0.0429(5) 0.0535(6) 0.0515(5) -0.0076(4) 0.0112(4) -0.0008(4)
Br3 0.0668(6) 0.0358(6) 0.0564(6) 0.0045(4) 0.0135(4) 0.0004(4)

loop_
_atom_type_symbol
_atom_type_scat_dispersion_real
_atom_type_scat_dispersion_imag
_atom_type_scat_Cromer_Mann_a1
_atom_type_scat_Cromer_Mann_a2
_atom_type_scat_Cromer_Mann_a3
_atom_type_scat_Cromer_Mann_a4
_atom_type_scat_Cromer_Mann_b1
_atom_type_scat_Cromer_Mann_b2
_atom_type_scat_Cromer_Mann_b3
_atom_type_scat_Cromer_Mann_b4
_atom_type_scat_Cromer_Mann_c
_atom_type_scat_source
_atom_type_scat_dispersion_source
C 0.00347 0.00161 2.31000 1.02000 1.58860 0.86500 20.84390 10.20750 0.56870 51.65120 0.215599998832 'International Tables Volume C Table 6.1.1.4 (pp. 500-502)' 'Henke, Gullikson and Davis, At. Data and Nucl. Data Tables, 1993, 54, 2'
H 0.00000 0.00000 0.49300 0.32291 0.14019 0.04081 10.51090 26.12570 3.14236 57.79970 0.0030380000826 'International Tables Volume C Table 6.1.1.4 (pp. 500-502)' 'Henke, Gullikson and Davis, At. Data and Nucl. Data Tables, 1993, 54, 2'
O 0.01158 0.00611 3.04850 2.28680 1.54630 0.86700 13.27710 5.70110 0.32390 32.90890 0.250800013542 'International Tables Volume C Table 6.1.1.4 (pp. 500-502)' 'Henke, Gullikson and Davis, At. Data and Nucl. Data Tables, 1993, 54, 2'
N 0.00653 0.00323 12.21260 3.13220 2.01250 1.16630 0.00570 9.89330 28.99750 0.58260 -11.5290002823 'International Tables Volume C Table 6.1.1.4 (pp. 500-502)' 'Henke, Gullikson and Davis, At. Data and Nucl. Data Tables, 1993, 54, 2'
Pb -3.20855 10.15388 31.06170 13.06370 18.44200 5.96960 0.69020 2.35760 8.61800 47.25790 13.4118003845 'International Tables Volume C Table 6.1.1.4 (pp. 500-502)' 'Henke, Gullikson and Davis, At. Data and Nucl. Data Tables, 1993, 54, 2'
Br -0.28346 2.55990 17.17890 5.23580 5.63770 3.98510 2.17230 16.57960 0.26090 41.43280 2.95569992065 'International Tables Volume C Table 6.1.1.4 (pp. 500-502)' 'Henke, Gullikson and Davis, At. Data and Nucl. Data Tables, 1993, 54, 2'

loop_
_geom_angle_atom_site_label_1
_geom_angle_atom_site_label_2
_geom_angle_atom_site_label_3
_geom_angle
_geom_angle_site_symmetry_1
_geom_angle_site_symmetry_3
_geom_angle_publ_flag
C3 N2 H2 107.3 . . ?
C4 N2 H2 107.3(5) . . ?
C4 N2 C3 112.6(7) . . ?
C8 N2 H2 107.4(5) . . ?
C8 N2 C3 112.2(8) . . ?
C8 N2 C4 109.7(7) . . ?
H1b C1 H1a 109.5 . . ?
H1c C1 H1a 109.5 . . ?
H1c C1 H1b 109.5 . . ?
C3 C1 H1a 109.5 . . ?
C3 C1 H1b 109.5 . . ?
C3 C1 H1c 109.5 . . ?
H2b C2 H2a 108.0 . . ?
C4 C2 H2a 109.3(6) . . ?
C4 C2 H2b 109.3(6) . . ?
C10 C2 H2a 109.3(6) . . ?
C10 C2 H2b 109.3(6) . . ?
C10 C2 C4 111.4(10) . . ?
C1 C3 N2 114.3(9) . . ?
H3a C3 N2 108.7(5) . . ?
H3a C3 C1 108.7(6) . . ?
H3b C3 N2 108.7(5) . . ?
H3b C3 C1 108.7(6) . . ?
H3b C3 H3a 107.6 . . ?
C2 C4 N2 110.6(8) . . ?
H4a C4 N2 109.5(5) . . ?
H4a C4 C2 109.5(6) . . ?
H4b C4 N2 109.5(5) . . ?
H4b C4 C2 109.5(6) . . ?
H4b C4 H4a 108.1 . . ?
H5b C5 H5a 107.8 . . ?
C8 C5 H5a 109.0(5) . . ?
C8 C5 H5b 109.0(5) . . ?
C10 C5 H5a 109.0(6) . . ?
C10 C5 H5b 109.0(5) . . ?
C10 C5 C8 112.8(8) . . ?
C5 C8 N2 110.1(8) . . ?
H8a C8 N2 109.6(5) . . ?
H8a C8 C5 109.6(5) . . ?
H8b C8 N2 109.6(4) . . ?
H8b C8 C5 109.6(5) . . ?
H8b C8 H8a 108.2 . . ?
C5 C10 C2 108.7(8) . . ?
H10a C10 C2 109.9(6) . . ?
H10a C10 C5 109.9(6) . . ?
H10b C10 C2 109.9(7) . . ?
H10b C10 C5 109.9(6) . . ?
H10b C10 H10a 108.3 . . ?
C7 N1 C6 117.0(8) . . ?
C9 N1 C6 123.1(8) . . ?
C9 N1 C7 119.9(8) . . ?
H6a C6 N1 109.5 . . ?
H6b C6 N1 109.5 . . ?
H6b C6 H6a 109.5 . . ?
H6c C6 N1 109.5 . . ?
H6c C6 H6a 109.5 . . ?
H6c C6 H6b 109.5 . . ?
H7a C7 N1 109.5 . . ?
H7b C7 N1 109.5 . . ?
H7b C7 H7a 109.5 . . ?
H7c C7 N1 109.5 . . ?
H7c C7 H7a 109.5 . . ?
H7c C7 H7b 109.5 . . ?
N1 C9 O 125.4(10) . . ?
H9 C9 O 117.3(6) . . ?
H9 C9 N1 117.3(6) . . ?
Br2 Pb1 Br1 173.92(3) . 4_565 ?
Br2 Pb1 Br1 85.86(3) 4_565 4_565 ?
Br2 Pb1 Br1 172.30(3) 4_565 . ?
Br2 Pb1 Br1 84.52(3) . . ?
Br3 Pb1 Br1 83.45(3) 4_566 . ?
Br3 Pb1 Br1 93.11(3) . . ?
Br3 Pb1 Br1 94.19(3) 4_566 4_565 ?
Br3 Pb1 Br1 83.87(3) . 4_565 ?
Br3 Pb1 Br2 81.97(2) . 4_565 ?
Br3 Pb1 Br2 101.71(3) 4_566 4_565 ?
Br3 Pb1 Br2 100.50(3) . . ?
Br3 Pb1 Br2 81.72(2) 4_566 . ?

loop_
_geom_bond_atom_site_label_1
_geom_bond_atom_site_label_2
_geom_bond_distance
_geom_bond_site_symmetry_2
_geom_bond_publ_flag
N2 H2 0.9099 . ?
N2 C3 1.518(12) . ?
N2 C4 1.483(10) . ?
N2 C8 1.499(11) . ?
C1 H1a 0.9600 . ?
C1 H1b 0.9600 . ?
C1 H1c 0.9600 . ?
C1 C3 1.506(13) . ?
C2 H2a 0.9700 . ?
C2 H2b 0.9700 . ?
C2 C4 1.490(15) . ?
C2 C10 1.530(14) . ?
C3 H3a 0.9700 . ?
C3 H3b 0.9700 . ?
C4 H4a 0.9700 . ?
C4 H4b 0.9700 . ?
C5 H5a 0.9700 . ?
C5 H5b 0.9700 . ?
C5 C8 1.461(14) . ?
C5 C10 1.496(14) . ?
C8 H8a 0.9700 . ?
C8 H8b 0.9700 . ?
C10 H10a 0.9700 . ?
C10 H10b 0.9700 . ?
O C9 1.222(10) . ?
N1 C6 1.437(11) . ?
N1 C7 1.440(11) . ?
N1 C9 1.302(12) . ?
C6 H6a 0.9600 . ?
C6 H6b 0.9600 . ?
C6 H6c 0.9600 . ?
C7 H7a 0.9600 . ?
C7 H7b 0.9600 . ?
C7 H7c 0.9600 . ?
C9 H9 0.9300 . ?
Pb1 Br1 3.0587(10) . ?
Pb1 Br1 3.0152(9) 4_565 ?
Pb1 Br2 3.0592(9) . ?
Pb1 Br2 3.0252(9) 4_565 ?
Pb1 Br3 3.0280(10) 4_566 ?
Pb1 Br3 3.0471(10) . ?
